data_4117466
loop_
_publ_author_name
'Sam C. K. Hau'
'Ping-Shing Cheng'
'Thomas C. W. Mak'

_publ_section_title
;
 Enlargement of Globular Silver Alkynide Cluster via Core Transformation
;
_journal_name_full 'Journal of the American Chemical Society'
_journal_page_first 2922
_journal_page_last 2925
_journal_paper_doi 10.1021/ja211438q
_journal_volume 134
_journal_year 2012
_chemical_formula_sum 'C96 H132 Ag14 Cl2'
_chemical_formula_weight 2867.10
_chemical_name_systematic
; 
 ? 
;
_space_group_IT_number 148
_symmetry_cell_setting hexagonal
_symmetry_space_group_name_Hall '-R 3'
_symmetry_space_group_name_H-M 'R -3 :H'
_atom_sites_solution_hydrogens geom
_atom_sites_solution_primary direct
_atom_sites_solution_secondary difmap
_audit_creation_method SHELXL-97
_cell_angle_alpha 90.00
_cell_angle_beta 90.00
_cell_angle_gamma 120.00
_cell_formula_units_Z 3
_cell_length_a 25.8259(15)
_cell_length_b 25.8259(15)
_cell_length_c 12.3664(7)
_cell_measurement_temperature 173(2)
_cell_volume 7143.1(7)
_computing_cell_refinement SAINT(Bruker,2001)
_computing_data_collection APEX2(Bruker,2003)
_computing_data_reduction APEX2(Bruker,2003)
_computing_molecular_graphics DIAMOND
_computing_publication_material 'SHELXL-97 (Sheldrick, 1997)'
_computing_structure_refinement 'SHELXL-97 (Sheldrick, 1997)'
_computing_structure_solution 'SHELXS-97 (Sheldrick, 1997)'
_diffrn_ambient_temperature 173(2)
_diffrn_measured_fraction_theta_full 1.000
_diffrn_measured_fraction_theta_max 1.000
_diffrn_measurement_device_type 'Bruker APEX II CCD diffractometer'
_diffrn_measurement_method '\f and \w scan'
_diffrn_radiation_monochromator graphite
_diffrn_radiation_source 'fine-focus sealed tube'
_diffrn_radiation_type MoK\a
_diffrn_radiation_wavelength 0.71073
_diffrn_reflns_av_R_equivalents 0.0801
_diffrn_reflns_av_sigmaI/netI 0.0261
_diffrn_reflns_limit_h_max 32
_diffrn_reflns_limit_h_min -32
_diffrn_reflns_limit_k_max 32
_diffrn_reflns_limit_k_min -32
_diffrn_reflns_limit_l_max 15
_diffrn_reflns_limit_l_min -15
_diffrn_reflns_number 50586
_diffrn_reflns_theta_full 26.36
_diffrn_reflns_theta_max 26.36
_diffrn_reflns_theta_min 1.58
_exptl_absorpt_coefficient_mu 2.906
_exptl_absorpt_correction_T_max 0.3894
_exptl_absorpt_correction_T_min 0.3244
_exptl_absorpt_correction_type none
_exptl_crystal_colour colorless
_exptl_crystal_density_diffrn 2.000
_exptl_crystal_description block
_exptl_crystal_F_000 4200
_exptl_crystal_size_max 0.50
_exptl_crystal_size_mid 0.40
_exptl_crystal_size_min 0.40
_refine_diff_density_max 1.335
_refine_diff_density_min -0.832
_refine_diff_density_rms 0.124
_refine_ls_extinction_method none
_refine_ls_goodness_of_fit_ref 1.050
_refine_ls_hydrogen_treatment constr
_refine_ls_matrix_type full
_refine_ls_number_parameters 170
_refine_ls_number_reflns 3259
_refine_ls_number_restraints 0
_refine_ls_restrained_S_all 1.050
_refine_ls_R_factor_all 0.0285
_refine_ls_R_factor_gt 0.0255
_refine_ls_shift/su_max 0.001
_refine_ls_shift/su_mean 0.000
_refine_ls_structure_factor_coef Fsqd
_refine_ls_weighting_details 'calc w=1/[\s^2^(Fo^2^)+(0.0325P)^2^+30.2833P] where P=(Fo^2^+2Fc^2^)/3'
_refine_ls_weighting_scheme calc
_refine_ls_wR_factor_gt 0.0654
_refine_ls_wR_factor_ref 0.0675
_reflns_number_gt 2998
_reflns_number_total 3259
_reflns_threshold_expression >2sigma(I)
_cod_data_source_file ja211438q_si_002_3.cif
_cod_data_source_block 3A
_cod_original_sg_symbol_H-M 'R -3'
_cod_database_code 4117466

loop_
_symmetry_equiv_pos_as_xyz
'x, y, z'
'-y, x-y, z'
'-x+y, -x, z'
'x+2/3, y+1/3, z+1/3'
'-y+2/3, x-y+1/3, z+1/3'
'-x+y+2/3, -x+1/3, z+1/3'
'x+1/3, y+2/3, z+2/3'
'-y+1/3, x-y+2/3, z+2/3'
'-x+y+1/3, -x+2/3, z+2/3'
'-x, -y, -z'
'y, -x+y, -z'
'x-y, x, -z'
'-x+2/3, -y+1/3, -z+1/3'
'y+2/3, -x+y+1/3, -z+1/3'
'x-y+2/3, x+1/3, -z+1/3'
'-x+1/3, -y+2/3, -z+2/3'
'y+1/3, -x+y+2/3, -z+2/3'
'x-y+1/3, x+2/3, -z+2/3'

loop_
_atom_site_label
_atom_site_type_symbol
_atom_site_fract_x
_atom_site_fract_y
_atom_site_fract_z
_atom_site_U_iso_or_equiv
_atom_site_adp_type
_atom_site_occupancy
_atom_site_symmetry_multiplicity
_atom_site_calc_flag
_atom_site_refinement_flags
Ag1 Ag 0.0000 0.0000 0.20627(3) 0.02705(10) Uani 1 3 d S
Ag2 Ag 0.049996(9) 0.120132(10) 0.331255(17) 0.02503(8) Uani 1 1 d .
Ag3 Ag 0.128143(11) 0.076251(10) 0.419698(18) 0.02954(8) Uani 1 1 d .
C1 C 0.09832(13) 0.09025(13) 0.2447(2) 0.0256(6) Uani 1 1 d .
C2 C 0.13044(13) 0.07545(13) 0.1982(2) 0.0257(6) Uani 1 1 d .
C3 C 0.17089(13) 0.06188(13) 0.1357(2) 0.0266(6) Uani 1 1 d .
H3A H 0.1545 0.0177 0.1384 0.032 Uiso 1 1 calc R
C4 C 0.23340(14) 0.09231(17) 0.1875(3) 0.0378(8) Uani 1 1 d .
H4A H 0.2487 0.1358 0.1933 0.045 Uiso 1 1 calc R
H4B H 0.2305 0.0764 0.2615 0.045 Uiso 1 1 calc R
C5 C 0.27713(16) 0.08168(19) 0.1212(3) 0.0449(9) Uani 1 1 d .
H5A H 0.3173 0.1036 0.1545 0.054 Uiso 1 1 calc R
H5B H 0.2641 0.0385 0.1219 0.054 Uiso 1 1 calc R
C6 C 0.28050(15) 0.10231(17) 0.0056(3) 0.0417(8) Uani 1 1 d .
H6A H 0.3082 0.0938 -0.0360 0.050 Uiso 1 1 calc R
H6B H 0.2965 0.1460 0.0044 0.050 Uiso 1 1 calc R
C7 C 0.21923(15) 0.07087(17) -0.0475(3) 0.0396(8) Uani 1 1 d .
H7A H 0.2051 0.0276 -0.0530 0.048 Uiso 1 1 calc R
H7B H 0.2224 0.0866 -0.1217 0.048 Uiso 1 1 calc R
C8 C 0.17395(14) 0.07999(16) 0.0168(2) 0.0338(7) Uani 1 1 d .
H8A H 0.1339 0.0560 -0.0164 0.041 Uiso 1 1 calc R
H8B H 0.1850 0.1226 0.0129 0.041 Uiso 1 1 calc R
C9 C 0.00843(13) 0.15293(13) 0.4314(2) 0.0249(6) Uani 1 1 d .
C10 C -0.01836(15) 0.16729(15) 0.4939(2) 0.0332(7) Uani 1 1 d .
C11 C -0.05093(16) 0.18892(16) 0.5626(3) 0.0373(7) Uani 1 1 d .
H11A H -0.0805 0.1542 0.6068 0.045 Uiso 1 1 calc R
C12 C -0.00718(17) 0.23663(17) 0.6414(3) 0.0449(9) Uani 1 1 d .
H12A H 0.0092 0.2183 0.6911 0.054 Uiso 1 1 calc R
H12B H 0.0266 0.2685 0.6002 0.054 Uiso 1 1 calc R
C13 C -0.0374(2) 0.2641(2) 0.7075(3) 0.0568(11) Uani 1 1 d .
H13A H -0.0067 0.2984 0.7496 0.068 Uiso 1 1 calc R
H13B H -0.0657 0.2340 0.7593 0.068 Uiso 1 1 calc R
C14 C -0.0712(2) 0.2855(2) 0.6354(4) 0.0611(12) Uani 1 1 d .
H14A H -0.0928 0.2999 0.6815 0.073 Uiso 1 1 calc R
H14B H -0.0421 0.3196 0.5908 0.073 Uiso 1 1 calc R
C15 C -0.11440(18) 0.23767(19) 0.5635(4) 0.0501(9) Uani 1 1 d .
H15A H -0.1327 0.2545 0.5147 0.060 Uiso 1 1 calc R
H15B H -0.1467 0.2063 0.6080 0.060 Uiso 1 1 calc R
C16 C -0.08548(17) 0.20940(18) 0.4956(3) 0.0465(9) Uani 1 1 d .
H16A H -0.1171 0.1748 0.4555 0.056 Uiso 1 1 calc R
H16B H -0.0583 0.2390 0.4419 0.056 Uiso 1 1 calc R
Cl1 Cl 0.0000 0.0000 0.5000 0.0250(3) Uani 1 6 d S
Cl2 Cl 0.0000 0.0000 0.0000 0.0394(4) Uani 1 6 d S

loop_
_atom_site_aniso_label
_atom_site_aniso_U_11
_atom_site_aniso_U_22
_atom_site_aniso_U_33
_atom_site_aniso_U_23
_atom_site_aniso_U_13
_atom_site_aniso_U_12
Ag1 0.02961(14) 0.02961(14) 0.02192(19) 0.000 0.000 0.01481(7)
Ag2 0.02470(12) 0.03109(13) 0.02148(13) -0.00220(8) 0.00164(7) 0.01558(9)
Ag3 0.03844(14) 0.03158(14) 0.02262(13) -0.00351(8) -0.00433(9) 0.02052(11)
C1 0.0250(14) 0.0321(15) 0.0173(13) 0.0001(11) 0.0010(10) 0.0125(12)
C2 0.0238(14) 0.0273(14) 0.0221(14) 0.0034(11) 0.0017(11) 0.0099(12)
C3 0.0263(14) 0.0286(15) 0.0252(14) 0.0023(11) 0.0060(11) 0.0139(12)
C4 0.0286(16) 0.058(2) 0.0272(16) 0.0032(14) 0.0015(12) 0.0219(16)
C5 0.0332(18) 0.064(2) 0.046(2) 0.0064(17) 0.0048(15) 0.0300(18)
C6 0.0304(17) 0.049(2) 0.043(2) 0.0020(16) 0.0130(14) 0.0181(16)
C7 0.0357(18) 0.049(2) 0.0317(17) -0.0042(14) 0.0085(13) 0.0191(16)
C8 0.0315(16) 0.0479(19) 0.0258(15) 0.0001(13) 0.0037(12) 0.0227(15)
C9 0.0277(14) 0.0249(14) 0.0251(14) 0.0003(11) -0.0012(11) 0.0155(12)
C10 0.0421(18) 0.0411(18) 0.0248(15) -0.0034(12) -0.0060(13) 0.0272(15)
C11 0.0441(19) 0.0403(18) 0.0339(17) -0.0038(14) 0.0013(14) 0.0258(16)
C12 0.046(2) 0.047(2) 0.050(2) -0.0224(17) -0.0123(16) 0.0298(18)
C13 0.092(3) 0.065(3) 0.039(2) -0.0175(18) -0.006(2) 0.058(3)
C14 0.075(3) 0.061(3) 0.068(3) -0.013(2) -0.004(2) 0.050(3)
C15 0.048(2) 0.053(2) 0.064(3) -0.0066(19) 0.0036(18) 0.036(2)
C16 0.0374(19) 0.052(2) 0.060(2) -0.0187(18) -0.0093(16) 0.0297(18)
Cl1 0.0237(5) 0.0237(5) 0.0275(8) 0.000 0.000 0.0118(2)
Cl2 0.0503(7) 0.0503(7) 0.0177(8) 0.000 0.000 0.0251(4)

loop_
_atom_type_symbol
_atom_type_description
_atom_type_scat_dispersion_real
_atom_type_scat_dispersion_imag
_atom_type_scat_source
C C 0.0033 0.0016 'International Tables Vol C Tables 4.2.6.8 and 6.1.1.4'
H H 0.0000 0.0000 'International Tables Vol C Tables 4.2.6.8 and 6.1.1.4'
Ag Ag -0.8971 1.1015 'International Tables Vol C Tables 4.2.6.8 and 6.1.1.4'
Cl Cl 0.1484 0.1585 'International Tables Vol C Tables 4.2.6.8 and 6.1.1.4'

loop_
_geom_angle_atom_site_label_1
_geom_angle_atom_site_label_2
_geom_angle_atom_site_label_3
_geom_angle
_geom_angle_site_symmetry_1
_geom_angle_site_symmetry_3
C1 Ag1 C1 116.45(4) 3 2
C1 Ag1 C1 116.45(4) 3 .
C1 Ag1 C1 116.45(4) 2 .
C1 Ag1 Cl2 101.00(6) 3 .
C1 Ag1 Cl2 101.00(6) 2 .
C1 Ag1 Cl2 101.00(6) . .
C1 Ag1 Ag2 134.79(6) 3 .
C1 Ag1 Ag2 76.15(7) 2 .
C1 Ag1 Ag2 41.44(7) . .
Cl2 Ag1 Ag2 119.794(7) . .
C1 Ag1 Ag2 41.44(7) 3 3
C1 Ag1 Ag2 134.79(6) 2 3
C1 Ag1 Ag2 76.15(7) . 3
Cl2 Ag1 Ag2 119.794(7) . 3
Ag2 Ag1 Ag2 97.451(10) . 3
C1 Ag1 Ag2 76.15(7) 3 2
C1 Ag1 Ag2 41.44(7) 2 2
C1 Ag1 Ag2 134.78(6) . 2
Cl2 Ag1 Ag2 119.794(7) . 2
Ag2 Ag1 Ag2 97.449(10) . 2
Ag2 Ag1 Ag2 97.450(10) 3 2
C1 Ag2 C9 173.74(11) . .
C1 Ag2 Ag3 52.84(8) . .
C9 Ag2 Ag3 121.58(8) . .
C1 Ag2 Ag3 130.19(8) . 2
C9 Ag2 Ag3 52.90(8) . 2
Ag3 Ag2 Ag3 112.548(12) . 2
C1 Ag2 Ag3 123.40(8) . 12_556
C9 Ag2 Ag3 51.05(8) . 12_556
Ag3 Ag2 Ag3 70.573(8) . 12_556
Ag3 Ag2 Ag3 69.829(7) 2 12_556
C1 Ag2 Ag1 52.88(8) . .
C9 Ag2 Ag1 131.43(8) . .
Ag3 Ag2 Ag1 79.920(8) . .
Ag3 Ag2 Ag1 79.045(8) 2 .
Ag3 Ag2 Ag1 123.205(11) 12_556 .
C1 Ag3 C9 124.87(10) . 11_556
C1 Ag3 C9 113.91(10) . 3
C9 Ag3 C9 120.78(5) 11_556 3
C1 Ag3 C10 100.43(10) . 11_556
C9 Ag3 C10 26.67(9) 11_556 11_556
C9 Ag3 C10 140.84(10) 3 11_556
C1 Ag3 Ag2 43.63(7) . .
C9 Ag3 Ag2 89.14(7) 11_556 .
C9 Ag3 Ag2 145.23(7) 3 .
C10 Ag3 Ag2 73.57(7) 11_556 .
C1 Ag3 Ag2 79.18(7) . 3
C9 Ag3 Ag2 150.73(7) 11_556 3
C9 Ag3 Ag2 42.97(7) 3 3
C10 Ag3 Ag2 173.48(7) 11_556 3
Ag2 Ag3 Ag2 102.279(10) . 3
C1 Ag3 Ag2 153.54(7) . 11_556
C9 Ag3 Ag2 42.22(7) 11_556 11_556
C9 Ag3 Ag2 86.08(7) 3 11_556
C10 Ag3 Ag2 68.83(7) 11_556 11_556
Ag2 Ag3 Ag2 110.229(10) . 11_556
Ag2 Ag3 Ag2 108.704(10) 3 11_556
C2 C1 Ag2 175.2(3) . .
C2 C1 Ag3 93.4(2) . .
Ag2 C1 Ag3 83.53(9) . .
C2 C1 Ag1 98.8(2) . .
Ag2 C1 Ag1 85.68(10) . .
Ag3 C1 Ag1 106.67(11) . .
C1 C2 C3 175.2(3) . .
C2 C3 C8 111.4(2) . .
C2 C3 C4 110.3(2) . .
C8 C3 C4 111.3(2) . .
C2 C3 H3A 107.9 . .
C8 C3 H3A 107.9 . .
C4 C3 H3A 107.9 . .
C5 C4 C3 111.5(3) . .
C5 C4 H4A 109.3 . .
C3 C4 H4A 109.3 . .
C5 C4 H4B 109.3 . .
C3 C4 H4B 109.3 . .
H4A C4 H4B 108.0 . .
C6 C5 C4 111.2(3) . .
C6 C5 H5A 109.4 . .
C4 C5 H5A 109.4 . .
C6 C5 H5B 109.4 . .
C4 C5 H5B 109.4 . .
H5A C5 H5B 108.0 . .
C5 C6 C7 111.0(3) . .
C5 C6 H6A 109.4 . .
C7 C6 H6A 109.4 . .
C5 C6 H6B 109.4 . .
C7 C6 H6B 109.4 . .
H6A C6 H6B 108.0 . .
C6 C7 C8 111.5(3) . .
C6 C7 H7A 109.3 . .
C8 C7 H7A 109.3 . .
C6 C7 H7B 109.3 . .
C8 C7 H7B 109.3 . .
H7A C7 H7B 108.0 . .
C7 C8 C3 112.3(3) . .
C7 C8 H8A 109.1 . .
C3 C8 H8A 109.1 . .
C7 C8 H8B 109.1 . .
C3 C8 H8B 109.1 . .
H8A C8 H8B 107.9 . .
C10 C9 Ag2 174.4(3) . .
C10 C9 Ag3 90.4(2) . 12_556
Ag2 C9 Ag3 86.73(10) . 12_556
C10 C9 Ag3 91.2(2) . 2
Ag2 C9 Ag3 84.13(10) . 2
Ag3 C9 Ag3 92.82(10) 12_556 2
C9 C10 C11 174.6(3) . .
C9 C10 Ag3 62.89(19) . 12_556
C11 C10 Ag3 121.8(2) . 12_556
C10 C11 C16 111.5(3) . .
C10 C11 C12 109.7(3) . .
C16 C11 C12 113.5(3) . .
C10 C11 H11A 107.3 . .
C16 C11 H11A 107.3 . .
C12 C11 H11A 107.3 . .
C13 C12 C11 111.8(3) . .
C13 C12 H12A 109.3 . .
C11 C12 H12A 109.3 . .
C13 C12 H12B 109.3 . .
C11 C12 H12B 109.3 . .
H12A C12 H12B 107.9 . .
C12 C13 C14 111.8(3) . .
C12 C13 H13A 109.3 . .
C14 C13 H13A 109.3 . .
C12 C13 H13B 109.3 . .
C14 C13 H13B 109.3 . .
H13A C13 H13B 107.9 . .
C15 C14 C13 112.1(4) . .
C15 C14 H14A 109.2 . .
C13 C14 H14A 109.2 . .
C15 C14 H14B 109.2 . .
C13 C14 H14B 109.2 . .
H14A C14 H14B 107.9 . .
C14 C15 C16 112.6(3) . .
C14 C15 H15A 109.1 . .
C16 C15 H15A 109.1 . .
C14 C15 H15B 109.1 . .
C16 C15 H15B 109.1 . .
H15A C15 H15B 107.8 . .
C11 C16 C15 112.6(3) . .
C11 C16 H16A 109.1 . .
C15 C16 H16A 109.1 . .
C11 C16 H16B 109.1 . .
C15 C16 H16B 109.1 . .
H16A C16 H16B 107.8 . .
Ag1 Cl2 Ag1 180.0 10 .

loop_
_geom_bond_atom_site_label_1
_geom_bond_atom_site_label_2
_geom_bond_distance
_geom_bond_site_symmetry_2
Ag1 C1 2.487(3) 3
Ag1 C1 2.487(3) 2
Ag1 C1 2.487(3) .
Ag1 Cl2 2.5508(4) .
Ag1 Ag2 3.1106(3) .
Ag1 Ag2 3.1106(3) 3
Ag1 Ag2 3.1106(3) 2
Ag2 C1 2.065(3) .
Ag2 C9 2.077(3) .
Ag2 Ag3 2.9734(3) .
Ag2 Ag3 3.0309(3) 2
Ag2 Ag3 3.0855(3) 12_556
Ag3 C1 2.385(3) .
Ag3 C9 2.404(3) 11_556
Ag3 C9 2.430(3) 3
Ag3 C10 2.700(3) 11_556
Ag3 Ag2 3.0310(3) 3
Ag3 Ag2 3.0855(3) 11_556
C1 C2 1.217(4) .
C2 C3 1.475(4) .
C3 C8 1.534(4) .
C3 C4 1.538(4) .
C3 H3A 1.0000 .
C4 C5 1.528(5) .
C4 H4A 0.9900 .
C4 H4B 0.9900 .
C5 C6 1.513(5) .
C5 H5A 0.9900 .
C5 H5B 0.9900 .
C6 C7 1.519(5) .
C6 H6A 0.9900 .
C6 H6B 0.9900 .
C7 C8 1.527(4) .
C7 H7A 0.9900 .
C7 H7B 0.9900 .
C8 H8A 0.9900 .
C8 H8B 0.9900 .
C9 C10 1.212(4) .
C9 Ag3 2.403(3) 12_556
C9 Ag3 2.430(3) 2
C10 C11 1.487(4) .
C10 Ag3 2.700(3) 12_556
C11 C16 1.495(5) .
C11 C12 1.534(5) .
C11 H11A 1.0000 .
C12 C13 1.528(5) .
C12 H12A 0.9900 .
C12 H12B 0.9900 .
C13 C14 1.531(6) .
C13 H13A 0.9900 .
C13 H13B 0.9900 .
C14 C15 1.477(6) .
C14 H14A 0.9900 .
C14 H14B 0.9900 .
C15 C16 1.530(5) .
C15 H15A 0.9900 .
C15 H15B 0.9900 .
C16 H16A 0.9900 .
C16 H16B 0.9900 .
Cl2 Ag1 2.5508(4) 10

loop_
_geom_torsion_atom_site_label_1
_geom_torsion_atom_site_label_2
_geom_torsion_atom_site_label_3
_geom_torsion_atom_site_label_4
_geom_torsion
_geom_torsion_site_symmetry_1
_geom_torsion_site_symmetry_4
C1 Ag1 Ag2 C1 79.86(5) 3 .
C1 Ag1 Ag2 C1 -166.46(14) 2 .
Cl2 Ag1 Ag2 C1 -71.57(10) . .
Ag2 Ag1 Ag2 C1 59.15(10) 3 .
Ag2 Ag1 Ag2 C1 157.72(10) 2 .
C1 Ag1 Ag2 C9 -94.28(14) 3 .
C1 Ag1 Ag2 C9 19.40(12) 2 .
C1 Ag1 Ag2 C9 -174.14(14) . .
Cl2 Ag1 Ag2 C9 114.30(10) . .
Ag2 Ag1 Ag2 C9 -114.99(10) 3 .
Ag2 Ag1 Ag2 C9 -16.42(10) 2 .
C1 Ag1 Ag2 Ag3 29.26(10) 3 .
C1 Ag1 Ag2 Ag3 142.94(7) 2 .
C1 Ag1 Ag2 Ag3 -50.59(10) . .
Cl2 Ag1 Ag2 Ag3 -122.161(6) . .
Ag2 Ag1 Ag2 Ag3 8.556(9) 3 .
Ag2 Ag1 Ag2 Ag3 107.124(8) 2 .
C1 Ag1 Ag2 Ag3 -86.27(10) 3 2
C1 Ag1 Ag2 Ag3 27.40(7) 2 2
C1 Ag1 Ag2 Ag3 -166.13(10) . 2
Cl2 Ag1 Ag2 Ag3 122.302(6) . 2
Ag2 Ag1 Ag2 Ag3 -106.981(8) 3 2
Ag2 Ag1 Ag2 Ag3 -8.414(9) 2 2
C1 Ag1 Ag2 Ag3 -29.40(10) 3 12_556
C1 Ag1 Ag2 Ag3 84.28(7) 2 12_556
C1 Ag1 Ag2 Ag3 -109.26(10) . 12_556
Cl2 Ag1 Ag2 Ag3 179.177(7) . 12_556
Ag2 Ag1 Ag2 Ag3 -50.106(9) 3 12_556
Ag2 Ag1 Ag2 Ag3 48.462(9) 2 12_556
C9 Ag2 Ag3 C1 -176.55(14) . .
Ag3 Ag2 Ag3 C1 124.20(10) 2 .
Ag3 Ag2 Ag3 C1 -178.64(10) 12_556 .
Ag1 Ag2 Ag3 C1 50.63(10) . .
C1 Ag2 Ag3 C9 147.63(12) . 11_556
C9 Ag2 Ag3 C9 -28.92(8) . 11_556
Ag3 Ag2 Ag3 C9 -88.16(7) 2 11_556
Ag3 Ag2 Ag3 C9 -31.01(7) 12_556 11_556
Ag1 Ag2 Ag3 C9 -161.74(7) . 11_556
C1 Ag2 Ag3 C9 -61.24(15) . 3
C9 Ag2 Ag3 C9 122.21(15) . 3
Ag3 Ag2 Ag3 C9 62.97(12) 2 3
Ag3 Ag2 Ag3 C9 120.13(12) 12_556 3
Ag1 Ag2 Ag3 C9 -10.60(12) . 3
C1 Ag2 Ag3 C10 125.65(12) . 11_556
C9 Ag2 Ag3 C10 -50.90(12) . 11_556
Ag3 Ag2 Ag3 C10 -110.15(7) 2 11_556
Ag3 Ag2 Ag3 C10 -52.99(7) 12_556 11_556
Ag1 Ag2 Ag3 C10 176.28(7) . 11_556
C1 Ag2 Ag3 Ag2 -59.54(10) . 3
C9 Ag2 Ag3 Ag2 123.90(9) . 3
Ag3 Ag2 Ag3 Ag2 64.659(14) 2 3
Ag3 Ag2 Ag3 Ag2 121.816(8) 12_556 3
Ag1 Ag2 Ag3 Ag2 -8.914(10) . 3
C1 Ag2 Ag3 Ag2 -175.01(10) . 11_556
C9 Ag2 Ag3 Ag2 8.44(9) . 11_556
Ag3 Ag2 Ag3 Ag2 -50.806(13) 2 11_556
Ag3 Ag2 Ag3 Ag2 6.351(11) 12_556 11_556
Ag1 Ag2 Ag3 Ag2 -124.379(10) . 11_556
C9 Ag2 C1 C2 -22(4) . .
Ag3 Ag2 C1 C2 -50(3) . .
Ag3 Ag2 C1 C2 -139(3) 2 .
Ag3 Ag2 C1 C2 -48(3) 12_556 .
Ag1 Ag2 C1 C2 -157(3) . .
C9 Ag2 C1 Ag3 28.0(11) . .
Ag3 Ag2 C1 Ag3 -89.40(9) 2 .
Ag3 Ag2 C1 Ag3 1.54(11) 12_556 .
Ag1 Ag2 C1 Ag3 -107.35(10) . .
C9 Ag2 C1 Ag1 135.4(10) . .
Ag3 Ag2 C1 Ag1 107.35(10) . .
Ag3 Ag2 C1 Ag1 17.94(12) 2 .
Ag3 Ag2 C1 Ag1 108.88(6) 12_556 .
C9 Ag3 C1 C2 135.6(2) 11_556 .
C9 Ag3 C1 C2 -36.8(2) 3 .
C10 Ag3 C1 C2 123.9(2) 11_556 .
Ag2 Ag3 C1 C2 176.3(3) . .
Ag2 Ag3 C1 C2 -62.72(19) 3 .
Ag2 Ag3 C1 C2 -173.13(14) 11_556 .
C9 Ag3 C1 Ag2 -40.73(14) 11_556 .
C9 Ag3 C1 Ag2 146.85(9) 3 .
C10 Ag3 C1 Ag2 -52.42(11) 11_556 .
Ag2 Ag3 C1 Ag2 120.96(8) 3 .
Ag2 Ag3 C1 Ag2 10.6(2) 11_556 .
C9 Ag3 C1 Ag1 -124.23(11) 11_556 .
C9 Ag3 C1 Ag1 63.35(13) 3 .
C10 Ag3 C1 Ag1 -135.92(11) 11_556 .
Ag2 Ag3 C1 Ag1 -83.50(11) . .
Ag2 Ag3 C1 Ag1 37.45(8) 3 .
Ag2 Ag3 C1 Ag1 -72.95(19) 11_556 .
C1 Ag1 C1 C2 49.4(3) 3 .
C1 Ag1 C1 C2 -167.18(17) 2 .
Cl2 Ag1 C1 C2 -58.9(2) . .
Ag2 Ag1 C1 C2 178.1(3) . .
Ag2 Ag1 C1 C2 59.37(19) 3 .
Ag2 Ag1 C1 C2 146.13(17) 2 .
C1 Ag1 C1 Ag2 -128.71(5) 3 .
C1 Ag1 C1 Ag2 14.70(16) 2 .
Cl2 Ag1 C1 Ag2 123.00(7) . .
Ag2 Ag1 C1 Ag2 -118.75(8) 3 .
Ag2 Ag1 C1 Ag2 -31.99(13) 2 .
C1 Ag1 C1 Ag3 -46.79(15) 3 .
C1 Ag1 C1 Ag3 96.62(9) 2 .
Cl2 Ag1 C1 Ag3 -155.09(8) . .
Ag2 Ag1 C1 Ag3 81.92(10) . .
Ag2 Ag1 C1 Ag3 -36.83(8) 3 .
Ag2 Ag1 C1 Ag3 49.93(15) 2 .
Ag2 C1 C2 C3 -86(5) . .
Ag3 C1 C2 C3 -135(4) . .
Ag1 C1 C2 C3 117(4) . .
C1 C2 C3 C8 -32(4) . .
C1 C2 C3 C4 92(4) . .
C2 C3 C4 C5 -177.0(3) . .
C8 C3 C4 C5 -52.9(4) . .
C3 C4 C5 C6 56.0(4) . .
C4 C5 C6 C7 -57.5(4) . .
C5 C6 C7 C8 56.3(4) . .
C6 C7 C8 C3 -53.8(4) . .
C2 C3 C8 C7 175.5(3) . .
C4 C3 C8 C7 52.0(4) . .
C1 Ag2 C9 C10 -88(3) . .
Ag3 Ag2 C9 C10 -62(3) . .
Ag3 Ag2 C9 C10 34(3) 2 .
Ag3 Ag2 C9 C10 -60(3) 12_556 .
Ag1 Ag2 C9 C10 44(3) . .
C1 Ag2 C9 Ag3 -28.6(11) . 12_556
Ag3 Ag2 C9 Ag3 -2.53(11) . 12_556
Ag3 Ag2 C9 Ag3 93.18(9) 2 12_556
Ag1 Ag2 C9 Ag3 103.05(8) . 12_556
C1 Ag2 C9 Ag3 -121.8(10) . 2
Ag3 Ag2 C9 Ag3 -95.71(7) . 2
Ag3 Ag2 C9 Ag3 -93.18(9) 12_556 2
Ag1 Ag2 C9 Ag3 9.87(13) . 2
Ag2 C9 C10 C11 -150(3) . .
Ag3 C9 C10 C11 151(4) 12_556 .
Ag3 C9 C10 C11 -116(4) 2 .
Ag2 C9 C10 Ag3 59(3) . 12_556
Ag3 C9 C10 Ag3 92.83(10) 2 12_556
C9 C10 C11 C16 29(4) . .
Ag3 C10 C11 C16 178.7(2) 12_556 .
C9 C10 C11 C12 -97(4) . .
Ag3 C10 C11 C12 52.1(4) 12_556 .
C10 C11 C12 C13 175.2(3) . .
C16 C11 C12 C13 49.8(5) . .
C11 C12 C13 C14 -51.0(5) . .
C12 C13 C14 C15 54.2(5) . .
C13 C14 C15 C16 -54.3(5) . .
C10 C11 C16 C15 -174.3(3) . .
C12 C11 C16 C15 -49.8(5) . .
C14 C15 C16 C11 52.4(5) . .
C1 Ag1 Cl2 Ag1 0(7) 3 10
C1 Ag1 Cl2 Ag1 0(8) 2 10
C1 Ag1 Cl2 Ag1 0(21) . 10
Ag2 Ag1 Cl2 Ag1 0(17) . 10
Ag2 Ag1 Cl2 Ag1 0(12) 3 10
Ag2 Ag1 Cl2 Ag1 0(3) 2 10
